data_4038145
loop_
_publ_author_name
'Li, Zhenmin'
'Xie, Jianwei'
'Lu, Ping'
'Wang, Yanguang'

_publ_section_title
;
 Synthesis of 8-Alkoxy-5H-isochromeno[3,4-c]isoquinolines and
 1-Alkoxy-4-arylisoquinolin-3-ols through Rh(III)-Catalyzed C-H
 Functionalization of Benzimidates with 4-Diazoisochroman-3-imines and
 4-Diazoisoquinolin-3-ones.
;
_journal_name_full 'The Journal of organic chemistry'
_journal_paper_doi 10.1021/acs.joc.0c00283
_journal_year 2020
_chemical_formula_moiety 'C16 H10 N2 O'
_chemical_formula_sum 'C16 H10 N2 O'
_chemical_formula_weight 246.26
_space_group_crystal_system monoclinic
_space_group_IT_number 14
_space_group_name_Hall '-P 2yn'
_space_group_name_H-M_alt 'P 1 21/n 1'
_atom_sites_solution_hydrogens geom
_atom_sites_solution_primary dual
_audit_creation_date 2019-11-08
_audit_creation_method
;
Olex2 1.2
(compiled 2018.05.29 svn.r3508 for OlexSys, GUI svn.r5506)
;
_cell_angle_alpha 90
_cell_angle_beta 89.839(15)
_cell_angle_gamma 90
_cell_formula_units_Z 4
_cell_length_a 14.297(5)
_cell_length_b 5.3712(19)
_cell_length_c 14.656(6)
_cell_measurement_reflns_used 8145
_cell_measurement_temperature 170(2)
_cell_measurement_theta_max 27.10
_cell_measurement_theta_min 2.78
_cell_volume 1125.5(7)
_computing_cell_refinement 'SAINT V8.38A (?, 2016)'
_computing_data_reduction 'SAINT V8.38A (?, 2016)'
_computing_molecular_graphics 'Olex2 (Dolomanov et al., 2009)'
_computing_publication_material 'Olex2 (Dolomanov et al., 2009)'
_computing_structure_refinement 'ShelXL (Sheldrick, 2015)'
_computing_structure_solution 'ShelXT (Sheldrick, 2015)'
_diffrn_ambient_temperature 170.0
_diffrn_measured_fraction_theta_full 0.999
_diffrn_measured_fraction_theta_max 0.992
_diffrn_measurement_device_type 'Bruker APEX-II CCD'
_diffrn_measurement_method '\f and \w scans'
_diffrn_radiation_type MoK\a
_diffrn_radiation_wavelength 0.71073
_diffrn_reflns_av_R_equivalents 0.0302
_diffrn_reflns_av_unetI/netI 0.0233
_diffrn_reflns_Laue_measured_fraction_full 0.999
_diffrn_reflns_Laue_measured_fraction_max 0.992
_diffrn_reflns_limit_h_max 18
_diffrn_reflns_limit_h_min -18
_diffrn_reflns_limit_k_max 6
_diffrn_reflns_limit_k_min -6
_diffrn_reflns_limit_l_max 18
_diffrn_reflns_limit_l_min -18
_diffrn_reflns_number 17607
_diffrn_reflns_point_group_measured_fraction_full 0.999
_diffrn_reflns_point_group_measured_fraction_max 0.992
_diffrn_reflns_theta_full 25.242
_diffrn_reflns_theta_max 27.185
_diffrn_reflns_theta_min 2.780
_diffrn_standards_number 0
_exptl_absorpt_coefficient_mu 0.093
_exptl_absorpt_correction_T_max 0.7455
_exptl_absorpt_correction_T_min 0.7168
_exptl_absorpt_correction_type multi-scan
_exptl_absorpt_process_details
;
SADABS-2016/2 (Bruker,2016/2) was used for absorption correction.
wR2(int) was 0.0891 before and 0.0418 after correction.
The Ratio of minimum to maximum transmission is 0.9615.
The \l/2 correction factor is Not present.
;
_exptl_crystal_colour colourless
_exptl_crystal_colour_primary colourless
_exptl_crystal_density_diffrn 1.453
_exptl_crystal_description block
_exptl_crystal_F_000 512
_exptl_crystal_size_max 0.26
_exptl_crystal_size_mid 0.12
_exptl_crystal_size_min 0.1
_refine_diff_density_max 0.244
_refine_diff_density_min -0.208
_refine_diff_density_rms 0.044
_refine_ls_extinction_method none
_refine_ls_goodness_of_fit_ref 1.062
_refine_ls_hydrogen_treatment constr
_refine_ls_matrix_type full
_refine_ls_number_parameters 172
_refine_ls_number_reflns 2477
_refine_ls_number_restraints 0
_refine_ls_restrained_S_all 1.062
_refine_ls_R_factor_all 0.0405
_refine_ls_R_factor_gt 0.0366
_refine_ls_shift/su_max 0.001
_refine_ls_shift/su_mean 0.000
_refine_ls_structure_factor_coef Fsqd
_refine_ls_weighting_details 'w=1/[\s^2^(Fo^2^)+(0.0484P)^2^+0.4403P] where P=(Fo^2^+2Fc^2^)/3'
_refine_ls_weighting_scheme calc
_refine_ls_wR_factor_gt 0.0965
_refine_ls_wR_factor_ref 0.1002
_reflns_Friedel_coverage 0.000
_reflns_number_gt 2231
_reflns_number_total 2477
_reflns_threshold_expression 'I > 2\s(I)'
_cod_data_source_file jo0c00283_si_002.cif
_cod_data_source_block 191108_lzm7534_2_0ma
_cod_database_code 4038145
_shelx_shelxl_version_number 2016/6
_shelx_space_group_comment
;
The symmetry employed for this shelxl refinement is uniquely defined
by the following loop, which should always be used as a source of
symmetry information in preference to the above space-group names.
They are only intended as comments.
;
_shelx_estimated_absorpt_t_max 0.991
_shelx_estimated_absorpt_t_min 0.976
_olex2_refinement_description
;
1. Fixed Uiso
 At 1.2 times of:
  All C(H) groups, All N(H) groups
2.a Aromatic/amide H refined with riding coordinates:
 N1(H1), C1(H1A), C2(H2), C3(H3), C4(H4), C12(H12), C13(H13), C14(H14),
 C15(H15), C16(H16)
;
_olex2_submission_special_instructions 'No special instructions were received'

loop_
_space_group_symop_operation_xyz
'x, y, z'
'-x+1/2, y+1/2, -z+1/2'
'-x, -y, -z'
'x-1/2, -y-1/2, z-1/2'

loop_
_atom_site_label
_atom_site_type_symbol
_atom_site_fract_x
_atom_site_fract_y
_atom_site_fract_z
_atom_site_U_iso_or_equiv
_atom_site_adp_type
_atom_site_occupancy
_atom_site_site_symmetry_order
_atom_site_calc_flag
_atom_site_refinement_flags_posn
_atom_site_refinement_flags_adp
_atom_site_refinement_flags_occupancy
_atom_site_disorder_assembly
_atom_site_disorder_group
O1 O 0.36048(6) -0.06448(18) 0.55257(6) 0.0311(2) Uani 1 1 d . . . . .
N1 N 0.45301(7) 0.26396(19) 0.58704(6) 0.0235(2) Uani 1 1 d . . . . .
H1 H 0.452447 0.308746 0.529289 0.028 Uiso 1 1 calc R . . . .
N2 N 0.54939(7) 0.60103(19) 0.60459(6) 0.0226(2) Uani 1 1 d . . . . .
C1 C 0.34281(8) -0.1916(2) 0.73828(8) 0.0240(3) Uani 1 1 d . . . . .
H1A H 0.314380 -0.297772 0.694567 0.029 Uiso 1 1 calc R . . . .
C2 C 0.32841(8) -0.2329(2) 0.82993(8) 0.0263(3) Uani 1 1 d . . . . .
H2 H 0.292842 -0.372048 0.849973 0.032 Uiso 1 1 calc R . . . .
C3 C 0.36680(9) -0.0675(2) 0.89297(8) 0.0270(3) Uani 1 1 d . . . . .
H3 H 0.353376 -0.088505 0.956023 0.032 Uiso 1 1 calc R . . . .
C4 C 0.42378(8) 0.1256(2) 0.86564(8) 0.0241(3) Uani 1 1 d . . . . .
H4 H 0.448603 0.236254 0.909971 0.029 Uiso 1 1 calc R . . . .
C5 C 0.44568(8) 0.1610(2) 0.77274(7) 0.0201(2) Uani 1 1 d . . . . .
C6 C 0.39911(8) 0.0060(2) 0.70927(7) 0.0205(2) Uani 1 1 d . . . . .
C7 C 0.40279(8) 0.0584(2) 0.61043(7) 0.0224(2) Uani 1 1 d . . . . .
C8 C 0.50469(8) 0.4079(2) 0.64617(7) 0.0204(2) Uani 1 1 d . . . . .
C9 C 0.50818(8) 0.3560(2) 0.73919(7) 0.0195(2) Uani 1 1 d . . . . .
C10 C 0.57420(8) 0.4983(2) 0.79208(7) 0.0198(2) Uani 1 1 d . . . . .
C11 C 0.61683(8) 0.7077(2) 0.74958(8) 0.0213(2) Uani 1 1 d . . . . .
C12 C 0.59980(8) 0.7500(2) 0.65564(8) 0.0230(3) Uani 1 1 d . . . . .
H12 H 0.626300 0.893858 0.628146 0.028 Uiso 1 1 calc R . . . .
C13 C 0.60610(8) 0.4378(2) 0.88112(8) 0.0241(3) Uani 1 1 d . . . . .
H13 H 0.581713 0.294854 0.911002 0.029 Uiso 1 1 calc R . . . .
C14 C 0.67153(9) 0.5820(2) 0.92488(8) 0.0272(3) Uani 1 1 d . . . . .
H14 H 0.692425 0.534563 0.983845 0.033 Uiso 1 1 calc R . . . .
C15 C 0.70815(9) 0.7980(2) 0.88424(8) 0.0278(3) Uani 1 1 d . . . . .
H15 H 0.751118 0.900221 0.916417 0.033 Uiso 1 1 calc R . . . .
C16 C 0.68100(8) 0.8591(2) 0.79759(8) 0.0253(3) Uani 1 1 d . . . . .
H16 H 0.705468 1.004602 0.769427 0.030 Uiso 1 1 calc R . . . .

loop_
_atom_site_aniso_label
_atom_site_aniso_U_11
_atom_site_aniso_U_22
_atom_site_aniso_U_33
_atom_site_aniso_U_23
_atom_site_aniso_U_13
_atom_site_aniso_U_12
O1 0.0335(5) 0.0376(5) 0.0221(4) -0.0018(4) -0.0066(3) -0.0065(4)
N1 0.0264(5) 0.0295(5) 0.0146(4) 0.0027(4) -0.0025(4) -0.0012(4)
N2 0.0227(5) 0.0255(5) 0.0196(4) 0.0044(4) 0.0013(4) 0.0019(4)
C1 0.0217(5) 0.0244(6) 0.0259(6) -0.0001(5) -0.0038(4) 0.0004(4)
C2 0.0239(6) 0.0262(6) 0.0287(6) 0.0064(5) -0.0006(5) -0.0027(5)
C3 0.0290(6) 0.0319(7) 0.0202(5) 0.0054(5) 0.0017(4) -0.0010(5)
C4 0.0268(6) 0.0267(6) 0.0188(5) 0.0003(4) -0.0012(4) -0.0012(5)
C5 0.0198(5) 0.0212(5) 0.0193(5) 0.0015(4) -0.0013(4) 0.0030(4)
C6 0.0188(5) 0.0229(6) 0.0198(5) 0.0009(4) -0.0017(4) 0.0034(4)
C7 0.0199(5) 0.0272(6) 0.0200(5) -0.0004(4) -0.0025(4) 0.0028(4)
C8 0.0190(5) 0.0235(6) 0.0187(5) 0.0014(4) -0.0002(4) 0.0030(4)
C9 0.0198(5) 0.0209(5) 0.0179(5) 0.0006(4) -0.0003(4) 0.0030(4)
C10 0.0198(5) 0.0207(5) 0.0190(5) -0.0006(4) 0.0006(4) 0.0031(4)
C11 0.0204(5) 0.0207(5) 0.0229(5) 0.0003(4) 0.0018(4) 0.0032(4)
C12 0.0216(5) 0.0227(6) 0.0248(6) 0.0040(4) 0.0025(4) 0.0014(4)
C13 0.0268(6) 0.0248(6) 0.0206(5) 0.0018(4) -0.0019(4) -0.0008(5)
C14 0.0287(6) 0.0323(7) 0.0206(5) -0.0022(5) -0.0040(4) 0.0009(5)
C15 0.0263(6) 0.0296(6) 0.0276(6) -0.0076(5) -0.0017(5) -0.0029(5)
C16 0.0245(6) 0.0219(6) 0.0295(6) -0.0019(5) 0.0027(5) -0.0009(4)

loop_
_atom_type_symbol
_atom_type_description
_atom_type_scat_dispersion_real
_atom_type_scat_dispersion_imag
_atom_type_scat_source
C C 0.0033 0.0016 'International Tables Vol C Tables 4.2.6.8 and 6.1.1.4'
H H 0.0000 0.0000 'International Tables Vol C Tables 4.2.6.8 and 6.1.1.4'
N N 0.0061 0.0033 'International Tables Vol C Tables 4.2.6.8 and 6.1.1.4'
O O 0.0106 0.0060 'International Tables Vol C Tables 4.2.6.8 and 6.1.1.4'

loop_
_geom_angle_atom_site_label_1
_geom_angle_atom_site_label_2
_geom_angle_atom_site_label_3
_geom_angle
_geom_angle_site_symmetry_1
_geom_angle_site_symmetry_3
_geom_angle_publ_flag
C7 N1 H1 117.3 . . ?
C7 N1 C8 125.50(10) . . ?
C8 N1 H1 117.3 . . ?
C12 N2 C8 117.84(10) . . ?
C2 C1 H1A 119.9 . . ?
C2 C1 C6 120.26(11) . . ?
C6 C1 H1A 119.9 . . ?
C1 C2 H2 120.5 . . ?
C1 C2 C3 119.04(11) . . ?
C3 C2 H2 120.5 . . ?
C2 C3 H3 119.3 . . ?
C4 C3 C2 121.35(11) . . ?
C4 C3 H3 119.3 . . ?
C3 C4 H4 119.6 . . ?
C3 C4 C5 120.80(11) . . ?
C5 C4 H4 119.6 . . ?
C4 C5 C6 116.87(11) . . ?
C4 C5 C9 123.77(10) . . ?
C6 C5 C9 119.24(10) . . ?
C1 C6 C5 121.20(10) . . ?
C1 C6 C7 117.52(10) . . ?
C5 C6 C7 121.14(11) . . ?
O1 C7 N1 121.35(10) . . ?
O1 C7 C6 123.78(11) . . ?
N1 C7 C6 114.78(10) . . ?
N1 C8 C9 121.61(11) . . ?
N2 C8 N1 113.45(10) . . ?
N2 C8 C9 124.94(11) . . ?
C8 C9 C5 116.71(10) . . ?
C8 C9 C10 116.45(10) . . ?
C10 C9 C5 126.84(10) . . ?
C11 C10 C9 117.65(10) . . ?
C13 C10 C9 125.78(11) . . ?
C13 C10 C11 116.40(10) . . ?
C12 C11 C10 118.53(10) . . ?
C16 C11 C10 120.96(10) . . ?
C16 C11 C12 120.30(11) . . ?
N2 C12 C11 123.54(11) . . ?
N2 C12 H12 118.2 . . ?
C11 C12 H12 118.2 . . ?
C10 C13 H13 119.3 . . ?
C14 C13 C10 121.36(11) . . ?
C14 C13 H13 119.3 . . ?
C13 C14 H14 119.3 . . ?
C13 C14 C15 121.39(11) . . ?
C15 C14 H14 119.3 . . ?
C14 C15 H15 120.5 . . ?
C16 C15 C14 119.01(11) . . ?
C16 C15 H15 120.5 . . ?
C11 C16 H16 119.7 . . ?
C15 C16 C11 120.64(11) . . ?
C15 C16 H16 119.7 . . ?

loop_
_geom_bond_atom_site_label_1
_geom_bond_atom_site_label_2
_geom_bond_distance
_geom_bond_site_symmetry_2
_geom_bond_publ_flag
O1 C7 1.2343(14) . ?
N1 H1 0.8800 . ?
N1 C7 1.3604(16) . ?
N1 C8 1.3778(15) . ?
N2 C8 1.3614(15) . ?
N2 C12 1.3123(16) . ?
C1 H1A 0.9500 . ?
C1 C2 1.3764(18) . ?
C1 C6 1.3976(17) . ?
C2 H2 0.9500 . ?
C2 C3 1.3954(18) . ?
C3 H3 0.9500 . ?
C3 C4 1.3777(17) . ?
C4 H4 0.9500 . ?
C4 C5 1.4091(16) . ?
C5 C6 1.4159(16) . ?
C5 C9 1.4612(16) . ?
C6 C7 1.4765(16) . ?
C8 C9 1.3926(16) . ?
C9 C10 1.4422(16) . ?
C10 C11 1.4221(16) . ?
C10 C13 1.4211(16) . ?
C11 C12 1.4170(16) . ?
C11 C16 1.4149(16) . ?
C12 H12 0.9500 . ?
C13 H13 0.9500 . ?
C13 C14 1.3745(17) . ?
C14 H14 0.9500 . ?
C14 C15 1.4048(18) . ?
C15 H15 0.9500 . ?
C15 C16 1.3689(18) . ?
C16 H16 0.9500 . ?
